data_4306404
loop_
_publ_author_name
'Adam J. Fischmann'
'Craig M. Forsyth'
'Leone Spiccia'

_publ_section_title
;
Stabilization of Copper(II) Thiosulfonate Coordination Complexes Through
Cooperative Hydrogen Bonding Interactions
;
_journal_name_full 'Inorganic Chemistry'
_journal_page_first 10565
_journal_page_last 10574
_journal_paper_doi 10.1021/ic801234c
_journal_volume 47
_journal_year 2008
_chemical_formula_moiety 'C10 H27 Cu N4 O2 S2, Cl O4'
_chemical_formula_sum 'C10 H27 Cl Cu N4 O6 S2'
_chemical_formula_weight 462.47
_chemical_name_systematic
; 
 ? 
;
_space_group_IT_number 14
_symmetry_cell_setting monoclinic
_symmetry_space_group_name_Hall '-P 2ybc'
_symmetry_space_group_name_H-M 'P 1 21/c 1'
_atom_sites_solution_hydrogens geom
_atom_sites_solution_primary direct
_atom_sites_solution_secondary difmap
_audit_creation_method SHELXL-97
_cell_angle_alpha 90.00
_cell_angle_beta 107.938(2)
_cell_angle_gamma 90.00
_cell_formula_units_Z 8
_cell_length_a 10.5593(8)
_cell_length_b 23.0730(17)
_cell_length_c 16.1172(13)
_cell_measurement_temperature 123(2)
_cell_volume 3735.8(5)
_computing_cell_refinement 'Bruker Apex2 v2.0'
_computing_data_collection 'Bruker Apex2 v2.0'
_computing_data_reduction 'Bruker Apex2 v2.0'
_computing_molecular_graphics X-Seed
_computing_publication_material CIFTAB
_computing_structure_refinement 'SHELXL-97 (Sheldrick, 1997)'
_computing_structure_solution 'SHELXS-97 (Sheldrick, 1990)'
_diffrn_ambient_temperature 123(2)
_diffrn_measured_fraction_theta_full 1.000
_diffrn_measured_fraction_theta_max 1.000
_diffrn_measurement_device_type 'Bruker X8 Apex CCD'
_diffrn_measurement_method 'phi and omega scans'
_diffrn_radiation_monochromator graphite
_diffrn_radiation_source 'fine-focus sealed tube'
_diffrn_radiation_type MoK\a
_diffrn_radiation_wavelength 0.71073
_diffrn_reflns_av_R_equivalents 0.0555
_diffrn_reflns_av_sigmaI/netI 0.0444
_diffrn_reflns_limit_h_max 13
_diffrn_reflns_limit_h_min -13
_diffrn_reflns_limit_k_max 29
_diffrn_reflns_limit_k_min -29
_diffrn_reflns_limit_l_max 20
_diffrn_reflns_limit_l_min -20
_diffrn_reflns_number 39905
_diffrn_reflns_theta_full 27.50
_diffrn_reflns_theta_max 27.50
_diffrn_reflns_theta_min 1.59
_diffrn_standards_number 0
_exptl_absorpt_coefficient_mu 1.569
_exptl_absorpt_correction_T_max 0.93
_exptl_absorpt_correction_T_min 0.83
_exptl_absorpt_correction_type multi-scan
_exptl_absorpt_process_details SADABS
_exptl_crystal_colour green
_exptl_crystal_density_diffrn 1.644
_exptl_crystal_density_method 'not measured'
_exptl_crystal_description prism
_exptl_crystal_F_000 1928
_exptl_crystal_size_max 0.20
_exptl_crystal_size_mid 0.10
_exptl_crystal_size_min 0.05
_refine_diff_density_max 1.099
_refine_diff_density_min -0.975
_refine_diff_density_rms 0.133
_refine_ls_extinction_method none
_refine_ls_goodness_of_fit_ref 1.349
_refine_ls_hydrogen_treatment mixed
_refine_ls_matrix_type full
_refine_ls_number_parameters 470
_refine_ls_number_reflns 8573
_refine_ls_number_restraints 6
_refine_ls_restrained_S_all 1.349
_refine_ls_R_factor_all 0.0941
_refine_ls_R_factor_gt 0.0841
_refine_ls_shift/su_max 0.001
_refine_ls_shift/su_mean 0.000
_refine_ls_structure_factor_coef Fsqd
_refine_ls_weighting_details 'calc w=1/[\s^2^(Fo^2^)+(0.0235P)^2^+22.3626P] where P=(Fo^2^+2Fc^2^)/3'
_refine_ls_weighting_scheme calc
_refine_ls_wR_factor_gt 0.1498
_refine_ls_wR_factor_ref 0.1531
_reflns_number_gt 7720
_reflns_number_total 8573
_reflns_threshold_expression >2sigma(I)
_cod_data_source_file ic801234c_si_003.cif
_cod_data_source_block p2(1)c
_cod_original_sg_symbol_H-M 'P 21/c'
_cod_database_code 4306404

loop_
_symmetry_equiv_pos_as_xyz
'x, y, z'
'-x, y+1/2, -z+1/2'
'-x, -y, -z'
'x, -y-1/2, z-1/2'

loop_
_atom_site_label
_atom_site_type_symbol
_atom_site_fract_x
_atom_site_fract_y
_atom_site_fract_z
_atom_site_U_iso_or_equiv
_atom_site_adp_type
_atom_site_occupancy
_atom_site_symmetry_multiplicity
_atom_site_calc_flag
_atom_site_refinement_flags
_atom_site_disorder_assembly
_atom_site_disorder_group
Cu1 Cu 0.10865(6) 0.62874(3) 0.44322(4) 0.01052(14) Uani 1 1 d . . .
Cu2 Cu 0.60063(6) 0.61895(3) 0.92429(4) 0.01241(15) Uani 1 1 d . A .
Cl1 Cl -0.69688(14) 0.64723(6) 0.18311(9) 0.0219(3) Uani 1 1 d . . .
Cl2 Cl -0.23052(14) 0.65844(7) 0.65619(9) 0.0250(3) Uani 1 1 d . . .
S1 S -0.10934(13) 0.63680(6) 0.35245(8) 0.0161(3) Uani 1 1 d . . .
S2 S -0.19799(13) 0.56872(6) 0.38939(9) 0.0158(3) Uani 1 1 d . . .
S1' S 0.37722(14) 0.63616(6) 0.85354(9) 0.0188(3) Uani 1 1 d . . .
S2' S 0.27014(15) 0.58831(7) 0.91238(10) 0.0153(5) Uani 0.882(6) 1 d P A 1
O1 O -0.2216(5) 0.52210(19) 0.3259(3) 0.0339(11) Uani 1 1 d . . .
O2 O -0.1269(4) 0.5519(2) 0.4778(3) 0.0314(11) Uani 1 1 d . . .
O3 O -0.6907(5) 0.7053(2) 0.1529(3) 0.0389(12) Uani 1 1 d . . .
O4 O -0.6103(5) 0.6102(2) 0.1535(3) 0.0384(12) Uani 1 1 d . . .
O5 O -0.6494(5) 0.6465(3) 0.2774(3) 0.0443(14) Uani 1 1 d . . .
O6 O -0.8299(5) 0.6259(3) 0.1541(4) 0.0479(14) Uani 1 1 d . . .
O1' O 0.2015(5) 0.6252(3) 0.9574(3) 0.0359(14) Uani 0.882(6) 1 d P A 1
O2' O 0.3557(4) 0.54226(19) 0.9637(3) 0.0280(10) Uani 1 1 d . . .
O9 O -0.3396(5) 0.6290(3) 0.6741(3) 0.0520(15) Uani 1 1 d . . .
O10 O -0.2650(6) 0.6765(3) 0.5664(3) 0.0500(14) Uani 1 1 d . . .
O11 O -0.1141(7) 0.6247(3) 0.6774(5) 0.085(3) Uani 1 1 d . . .
O12 O -0.2046(7) 0.7113(3) 0.7072(4) 0.077(2) Uani 1 1 d . . .
N4 N 0.3031(4) 0.6278(2) 0.5236(3) 0.0162(9) Uani 1 1 d . . .
N2 N 0.1772(5) 0.6947(2) 0.3748(3) 0.0164(9) Uani 1 1 d D . .
N3 N 0.1546(5) 0.5456(2) 0.4045(3) 0.0184(10) Uani 1 1 d D . .
N1 N 0.0640(4) 0.6487(2) 0.5551(3) 0.0151(9) Uani 1 1 d D . .
N4' N 0.8035(4) 0.61275(19) 0.9833(3) 0.0175(9) Uani 1 1 d . . .
N2' N 0.6530(5) 0.6875(2) 0.8525(3) 0.0161(9) Uani 1 1 d D . .
N3' N 0.6234(5) 0.5360(2) 0.8729(3) 0.0205(10) Uani 1 1 d D . .
N1' N 0.5918(5) 0.6279(2) 1.0498(3) 0.0197(10) Uani 1 1 d D . .
C7 C 0.3830(5) 0.6673(2) 0.4858(4) 0.0182(11) Uani 1 1 d . . .
H1A H 0.4158 0.6458 0.4434 0.022 Uiso 1 1 calc R . .
H1B H 0.4609 0.6819 0.5327 0.022 Uiso 1 1 calc R . .
C6 C 0.2970(6) 0.7179(2) 0.4405(4) 0.0202(12) Uani 1 1 d . . .
H2A H 0.2708 0.7416 0.4837 0.024 Uiso 1 1 calc R . .
H2B H 0.3476 0.7428 0.4119 0.024 Uiso 1 1 calc R . .
C2 C 0.0882(6) 0.7421(3) 0.3287(4) 0.0268(14) Uani 1 1 d . . .
H3A H 0.0587 0.7647 0.3707 0.040 Uiso 1 1 calc R . .
H3B H 0.0107 0.7255 0.2848 0.040 Uiso 1 1 calc R . .
H3C H 0.1366 0.7673 0.3000 0.040 Uiso 1 1 calc R . .
C9 C 0.3520(5) 0.5671(2) 0.5269(4) 0.0203(12) Uani 1 1 d . . .
H4A H 0.3212 0.5445 0.5692 0.024 Uiso 1 1 calc R . .
H4B H 0.4506 0.5669 0.5466 0.024 Uiso 1 1 calc R . .
C8 C 0.3005(6) 0.5395(2) 0.4373(4) 0.0227(12) Uani 1 1 d . . .
H5A H 0.3413 0.5586 0.3968 0.027 Uiso 1 1 calc R . .
H5B H 0.3250 0.4979 0.4410 0.027 Uiso 1 1 calc R . .
C3 C 0.1025(7) 0.5295(3) 0.3117(4) 0.0269(13) Uani 1 1 d . . .
H6A H 0.1330 0.5577 0.2766 0.040 Uiso 1 1 calc R . .
H6B H 0.0050 0.5293 0.2936 0.040 Uiso 1 1 calc R . .
H6C H 0.1348 0.4908 0.3033 0.040 Uiso 1 1 calc R . .
C5 C 0.3052(5) 0.6481(2) 0.6113(3) 0.0181(11) Uani 1 1 d . . .
H7A H 0.3121 0.6909 0.6141 0.022 Uiso 1 1 calc R . .
H7B H 0.3835 0.6318 0.6561 0.022 Uiso 1 1 calc R . .
C4 C 0.1782(5) 0.6288(3) 0.6288(3) 0.0193(11) Uani 1 1 d . . .
H8A H 0.1766 0.5861 0.6338 0.023 Uiso 1 1 calc R . .
H8B H 0.1733 0.6459 0.6841 0.023 Uiso 1 1 calc R . .
C1 C 0.0327(6) 0.7103(3) 0.5635(4) 0.0251(13) Uani 1 1 d . . .
H9A H 0.0167 0.7165 0.6197 0.038 Uiso 1 1 calc R . .
H9B H -0.0472 0.7210 0.5160 0.038 Uiso 1 1 calc R . .
H9C H 0.1076 0.7344 0.5606 0.038 Uiso 1 1 calc R . .
C10 C -0.3552(6) 0.5952(3) 0.3873(4) 0.0263(13) Uani 1 1 d . . .
H10A H -0.4064 0.5640 0.4033 0.039 Uiso 1 1 calc R . .
H10B H -0.4029 0.6092 0.3286 0.039 Uiso 1 1 calc R . .
H10C H -0.3439 0.6272 0.4291 0.039 Uiso 1 1 calc R . .
C7' C 0.8721(5) 0.6543(2) 0.9399(4) 0.0219(12) Uani 1 1 d . A .
H11A H 0.8900 0.6351 0.8897 0.026 Uiso 1 1 calc R . .
H11B H 0.9583 0.6663 0.9816 0.026 Uiso 1 1 calc R . .
C6' C 0.7842(6) 0.7072(2) 0.9088(4) 0.0198(11) Uani 1 1 d . A .
H12A H 0.7740 0.7288 0.9594 0.024 Uiso 1 1 calc R . .
H12B H 0.8254 0.7333 0.8757 0.024 Uiso 1 1 calc R . .
C2' C 0.5653(6) 0.7380(3) 0.8205(4) 0.0252(13) Uani 1 1 d . A .
H13A H 0.5484 0.7577 0.8699 0.038 Uiso 1 1 calc R . .
H13B H 0.4807 0.7248 0.7797 0.038 Uiso 1 1 calc R . .
H13C H 0.6085 0.7649 0.7906 0.038 Uiso 1 1 calc R . .
C9' C 0.8456(6) 0.5522(3) 0.9723(5) 0.0288(14) Uani 1 1 d . A .
H14A H 0.8312 0.5271 1.0185 0.035 Uiso 1 1 calc R . .
H14B H 0.9416 0.5515 0.9779 0.035 Uiso 1 1 calc R . .
C8' C 0.7661(6) 0.5295(3) 0.8839(4) 0.0277(14) Uani 1 1 d . A .
H15A H 0.7892 0.5513 0.8377 0.033 Uiso 1 1 calc R . .
H15B H 0.7874 0.4881 0.8788 0.033 Uiso 1 1 calc R . .
C3' C 0.5412(7) 0.5223(3) 0.7827(4) 0.0292(14) Uani 1 1 d . A .
H16A H 0.5570 0.5514 0.7427 0.044 Uiso 1 1 calc R . .
H16B H 0.4469 0.5226 0.7792 0.044 Uiso 1 1 calc R . .
H16C H 0.5653 0.4839 0.7665 0.044 Uiso 1 1 calc R . .
C5' C 0.8313(6) 0.6277(3) 1.0770(4) 0.0287(14) Uani 1 1 d . A .
H17A H 0.8382 0.6703 1.0847 0.034 Uiso 1 1 calc R . .
H17B H 0.9168 0.6102 1.1118 0.034 Uiso 1 1 calc R . .
C4' C 0.7190(6) 0.6047(3) 1.1083(4) 0.0297(14) Uani 1 1 d . A .
H18A H 0.7179 0.5618 1.1068 0.036 Uiso 1 1 calc R . .
H18B H 0.7317 0.6173 1.1691 0.036 Uiso 1 1 calc R . .
C1' C 0.5657(7) 0.6879(3) 1.0722(4) 0.0295(14) Uani 1 1 d . A .
H19A H 0.5789 0.6905 1.1350 0.044 Uiso 1 1 calc R . .
H19B H 0.4737 0.6984 1.0400 0.044 Uiso 1 1 calc R . .
H19C H 0.6270 0.7144 1.0564 0.044 Uiso 1 1 calc R . .
C10' C 0.1456(7) 0.5561(3) 0.8258(4) 0.0234(15) Uani 0.882(6) 1 d P A 1
H20A H 0.0875 0.5325 0.8493 0.035 Uiso 0.882(6) 1 calc PR A 1
H20B H 0.1872 0.5315 0.7920 0.035 Uiso 0.882(6) 1 calc PR A 1
H20C H 0.0930 0.5864 0.7881 0.035 Uiso 0.882(6) 1 calc PR A 1
H2 H 0.195(7) 0.677(3) 0.335(3) 0.028 Uiso 1 1 d D . .
H3 H 0.123(6) 0.523(2) 0.433(4) 0.028 Uiso 1 1 d D . .
H1 H -0.002(4) 0.628(3) 0.552(4) 0.028 Uiso 1 1 d D . .
H2' H 0.669(7) 0.672(3) 0.810(3) 0.028 Uiso 1 1 d D . .
H3' H 0.608(7) 0.514(2) 0.910(3) 0.028 Uiso 1 1 d D . .
H1' H 0.525(4) 0.608(3) 1.051(4) 0.028 Uiso 1 1 d D . .
S2* S 0.3031(12) 0.5658(6) 0.8888(8) 0.0153(5) Uani 0.118(6) 1 d P A 2
O1* O 0.247(4) 0.525(2) 0.821(2) 0.0359(14) Uani 0.118(6) 1 d P A 2
C10* C 0.170(5) 0.597(2) 0.909(3) 0.0234(15) Uani 0.118(6) 1 d P A 2
H20D H 0.0884 0.5778 0.8735 0.035 Uiso 0.118(6) 1 calc PR A 2
H20E H 0.1670 0.6380 0.8943 0.035 Uiso 0.118(6) 1 calc PR A 2
H20F H 0.1784 0.5922 0.9709 0.035 Uiso 0.118(6) 1 calc PR A 2

loop_
_atom_site_aniso_label
_atom_site_aniso_U_11
_atom_site_aniso_U_22
_atom_site_aniso_U_33
_atom_site_aniso_U_23
_atom_site_aniso_U_13
_atom_site_aniso_U_12
Cu1 0.0103(3) 0.0115(3) 0.0096(3) 0.0005(2) 0.0029(2) 0.0004(2)
Cu2 0.0117(3) 0.0128(3) 0.0106(3) 0.0005(2) 0.0004(2) -0.0024(2)
Cl1 0.0228(7) 0.0218(7) 0.0245(7) -0.0009(5) 0.0120(6) 0.0007(6)
Cl2 0.0169(7) 0.0377(8) 0.0215(7) -0.0011(6) 0.0078(6) 0.0021(6)
S1 0.0139(6) 0.0154(6) 0.0152(6) 0.0023(5) -0.0011(5) -0.0032(5)
S2 0.0103(6) 0.0131(6) 0.0227(7) 0.0005(5) 0.0034(5) -0.0005(5)
S1' 0.0159(6) 0.0196(7) 0.0177(6) 0.0048(5) 0.0004(5) -0.0031(5)
S2' 0.0114(8) 0.0232(9) 0.0109(8) 0.0012(6) 0.0028(6) -0.0015(6)
O1 0.035(3) 0.022(2) 0.048(3) -0.015(2) 0.018(2) -0.011(2)
O2 0.021(2) 0.031(2) 0.034(3) 0.016(2) -0.0034(19) -0.0088(19)
O3 0.039(3) 0.024(2) 0.050(3) 0.007(2) 0.009(2) 0.008(2)
O4 0.051(3) 0.029(2) 0.048(3) 0.000(2) 0.035(3) 0.008(2)
O5 0.037(3) 0.070(4) 0.026(3) 0.003(2) 0.011(2) 0.026(3)
O6 0.028(3) 0.067(4) 0.047(3) 0.011(3) 0.009(2) -0.013(3)
O1' 0.033(3) 0.056(4) 0.023(3) -0.006(3) 0.014(2) 0.008(3)
O2' 0.025(2) 0.028(2) 0.025(2) 0.0087(18) 0.0000(18) -0.0093(19)
O9 0.036(3) 0.079(4) 0.040(3) -0.002(3) 0.011(2) -0.024(3)
O10 0.053(4) 0.067(4) 0.029(3) 0.011(3) 0.010(2) 0.005(3)
O11 0.055(4) 0.090(5) 0.122(6) 0.071(5) 0.044(4) 0.039(4)
O12 0.088(5) 0.090(5) 0.067(4) -0.042(4) 0.043(4) -0.047(4)
N4 0.011(2) 0.017(2) 0.021(2) 0.0040(18) 0.0056(18) 0.0034(18)
N2 0.016(2) 0.019(2) 0.014(2) 0.0041(18) 0.0054(18) 0.0020(19)
N3 0.021(2) 0.018(2) 0.021(2) 0.0039(19) 0.014(2) 0.0005(19)
N1 0.010(2) 0.022(2) 0.012(2) -0.0019(18) 0.0010(17) 0.0004(18)
N4' 0.014(2) 0.014(2) 0.021(2) 0.0021(18) -0.0005(18) -0.0034(18)
N2' 0.018(2) 0.015(2) 0.016(2) 0.0010(18) 0.0063(19) -0.0015(18)
N3' 0.020(2) 0.016(2) 0.022(3) 0.0028(19) 0.001(2) -0.0018(19)
N1' 0.019(2) 0.023(3) 0.013(2) -0.0012(19) 0.0006(19) -0.007(2)
C7 0.014(3) 0.017(3) 0.025(3) 0.004(2) 0.008(2) -0.002(2)
C6 0.017(3) 0.017(3) 0.026(3) 0.003(2) 0.005(2) -0.004(2)
C2 0.021(3) 0.027(3) 0.033(3) 0.016(3) 0.009(3) 0.002(3)
C9 0.012(3) 0.019(3) 0.029(3) 0.003(2) 0.004(2) 0.006(2)
C8 0.019(3) 0.016(3) 0.035(3) 0.002(2) 0.012(3) 0.005(2)
C3 0.035(4) 0.025(3) 0.025(3) -0.010(2) 0.015(3) -0.004(3)
C5 0.014(3) 0.019(3) 0.017(3) -0.003(2) -0.002(2) 0.001(2)
C4 0.019(3) 0.024(3) 0.013(2) -0.001(2) 0.002(2) -0.004(2)
C1 0.020(3) 0.030(3) 0.023(3) -0.001(2) 0.003(2) 0.008(3)
C10 0.020(3) 0.026(3) 0.035(3) 0.002(3) 0.012(3) 0.006(2)
C7' 0.012(3) 0.018(3) 0.036(3) 0.000(2) 0.008(2) -0.004(2)
C6' 0.021(3) 0.014(3) 0.027(3) -0.001(2) 0.010(2) -0.005(2)
C2' 0.026(3) 0.020(3) 0.029(3) 0.012(2) 0.007(3) 0.001(2)
C9' 0.017(3) 0.018(3) 0.048(4) 0.006(3) 0.005(3) 0.000(2)
C8' 0.026(3) 0.017(3) 0.039(4) -0.001(3) 0.009(3) 0.004(2)
C3' 0.042(4) 0.014(3) 0.024(3) -0.005(2) -0.001(3) 0.001(3)
C5' 0.016(3) 0.037(4) 0.024(3) 0.009(3) -0.007(2) -0.001(3)
C4' 0.023(3) 0.042(4) 0.017(3) 0.008(3) -0.005(2) -0.002(3)
C1' 0.040(4) 0.028(3) 0.023(3) -0.007(3) 0.013(3) -0.003(3)
C10' 0.017(3) 0.034(4) 0.015(3) 0.005(3) 0.000(3) -0.012(3)
S2* 0.0114(8) 0.0232(9) 0.0109(8) 0.0012(6) 0.0028(6) -0.0015(6)
O1* 0.033(3) 0.056(4) 0.023(3) -0.006(3) 0.014(2) 0.008(3)
C10* 0.017(3) 0.034(4) 0.015(3) 0.005(3) 0.000(3) -0.012(3)

loop_
_atom_type_symbol
_atom_type_description
_atom_type_scat_dispersion_real
_atom_type_scat_dispersion_imag
_atom_type_scat_source
C C 0.0033 0.0016 'International Tables Vol C Tables 4.2.6.8 and 6.1.1.4'
H H 0.0000 0.0000 'International Tables Vol C Tables 4.2.6.8 and 6.1.1.4'
N N 0.0061 0.0033 'International Tables Vol C Tables 4.2.6.8 and 6.1.1.4'
O O 0.0106 0.0060 'International Tables Vol C Tables 4.2.6.8 and 6.1.1.4'
S S 0.1246 0.1234 'International Tables Vol C Tables 4.2.6.8 and 6.1.1.4'
Cl Cl 0.1484 0.1585 'International Tables Vol C Tables 4.2.6.8 and 6.1.1.4'
Cu Cu 0.3201 1.2651 'International Tables Vol C Tables 4.2.6.8 and 6.1.1.4'

loop_
_geom_angle_atom_site_label_1
_geom_angle_atom_site_label_2
_geom_angle_atom_site_label_3
_geom_angle
_geom_angle_site_symmetry_1
_geom_angle_site_symmetry_3
_geom_angle_publ_flag
N1 Cu1 N4 84.48(17) . . ?
N1 Cu1 N3 126.70(18) . . ?
N4 Cu1 N3 84.33(19) . . ?
N1 Cu1 N2 120.03(18) . . ?
N4 Cu1 N2 84.39(18) . . ?
N3 Cu1 N2 110.41(18) . . ?
N1 Cu1 S1 94.83(13) . . ?
N4 Cu1 S1 176.03(13) . . ?
N3 Cu1 S1 99.17(14) . . ?
N2 Cu1 S1 92.60(13) . . ?
N4' Cu2 N1' 84.77(19) . . ?
N4' Cu2 N3' 83.77(19) . . ?
N1' Cu2 N3' 121.04(19) . . ?
N4' Cu2 N2' 84.00(18) . . ?
N1' Cu2 N2' 123.73(19) . . ?
N3' Cu2 N2' 112.19(19) . . ?
N4' Cu2 S1' 173.67(13) . . ?
N1' Cu2 S1' 96.82(14) . . ?
N3' Cu2 S1' 100.51(14) . . ?
N2' Cu2 S1' 90.04(13) . . ?
O6 Cl1 O3 110.8(3) . . ?
O6 Cl1 O4 110.5(3) . . ?
O3 Cl1 O4 110.0(3) . . ?
O6 Cl1 O5 109.2(3) . . ?
O3 Cl1 O5 109.3(3) . . ?
O4 Cl1 O5 107.0(3) . . ?
O11 Cl2 O9 112.6(4) . . ?
O11 Cl2 O10 109.7(4) . . ?
O9 Cl2 O10 111.5(3) . . ?
O11 Cl2 O12 109.2(5) . . ?
O9 Cl2 O12 107.8(4) . . ?
O10 Cl2 O12 105.7(4) . . ?
S2 S1 Cu1 102.26(7) . . ?
O2 S2 O1 114.8(3) . . ?
O2 S2 C10 108.2(3) . . ?
O1 S2 C10 106.7(3) . . ?
O2 S2 S1 110.77(18) . . ?
O1 S2 S1 111.4(2) . . ?
C10 S2 S1 104.2(2) . . ?
S2* S1' S2' 22.7(4) . . ?
S2* S1' Cu2 98.8(4) . . ?
S2' S1' Cu2 107.97(7) . . ?
O1' S2' O2' 117.2(3) . . ?
O1' S2' C10' 106.1(3) . . ?
O2' S2' C10' 108.6(3) . . ?
O1' S2' S1' 110.7(3) . . ?
O2' S2' S1' 108.87(19) . . ?
C10' S2' S1' 104.4(2) . . ?
S2* O2' S2' 32.2(6) . . ?
C5 N4 C9 111.2(4) . . ?
C5 N4 C7 110.5(4) . . ?
C9 N4 C7 110.8(4) . . ?
C5 N4 Cu1 108.4(3) . . ?
C9 N4 Cu1 107.5(3) . . ?
C7 N4 Cu1 108.3(3) . . ?
C6 N2 C2 111.3(5) . . ?
C6 N2 Cu1 103.9(3) . . ?
C2 N2 Cu1 121.5(3) . . ?
C3 N3 C8 111.3(5) . . ?
C3 N3 Cu1 118.7(4) . . ?
C8 N3 Cu1 106.9(3) . . ?
C1 N1 C4 112.0(4) . . ?
C1 N1 Cu1 114.6(4) . . ?
C4 N1 Cu1 106.6(3) . . ?
C5' N4' C9' 111.4(5) . . ?
C5' N4' C7' 110.7(5) . . ?
C9' N4' C7' 109.8(5) . . ?
C5' N4' Cu2 107.7(3) . . ?
C9' N4' Cu2 108.3(3) . . ?
C7' N4' Cu2 108.8(3) . . ?
C6' N2' C2' 110.0(4) . . ?
C6' N2' Cu2 104.3(3) . . ?
C2' N2' Cu2 122.3(3) . . ?
C8' N3' C3' 111.4(5) . . ?
C8' N3' Cu2 106.2(4) . . ?
C3' N3' Cu2 118.1(4) . . ?
C1' N1' C4' 112.6(5) . . ?
C1' N1' Cu2 113.7(4) . . ?
C4' N1' Cu2 106.4(4) . . ?
N4 C7 C6 109.6(4) . . ?
N2 C6 C7 108.6(4) . . ?
N4 C9 C8 110.1(4) . . ?
N3 C8 C9 109.3(4) . . ?
N4 C5 C4 109.2(4) . . ?
N1 C4 C5 107.9(4) . . ?
N4' C7' C6' 109.5(4) . . ?
N2' C6' C7' 108.6(4) . . ?
N4' C9' C8' 109.7(5) . . ?
N3' C8' C9' 109.3(5) . . ?
N4' C5' C4' 109.0(5) . . ?
N1' C4' C5' 108.0(5) . . ?
O2' S2* O1* 114(2) . . ?
O2' S2* C10* 98.2(18) . . ?
O1* S2* C10* 105(2) . . ?
O2' S2* S1' 121.8(8) . . ?
O1* S2* S1' 115.2(19) . . ?
C10* S2* S1' 97.8(18) . . ?

loop_
_geom_bond_atom_site_label_1
_geom_bond_atom_site_label_2
_geom_bond_distance
_geom_bond_site_symmetry_2
_geom_bond_publ_flag
Cu1 N1 2.051(4) . ?
Cu1 N4 2.063(4) . ?
Cu1 N3 2.120(5) . ?
Cu1 N2 2.132(5) . ?
Cu1 S1 2.3235(15) . ?
Cu2 N4' 2.064(5) . ?
Cu2 N1' 2.064(5) . ?
Cu2 N3' 2.129(5) . ?
Cu2 N2' 2.131(5) . ?
Cu2 S1' 2.3165(15) . ?
Cl1 O6 1.425(5) . ?
Cl1 O3 1.433(5) . ?
Cl1 O4 1.436(5) . ?
Cl1 O5 1.446(5) . ?
Cl2 O11 1.405(6) . ?
Cl2 O9 1.440(5) . ?
Cl2 O10 1.442(5) . ?
Cl2 O12 1.450(6) . ?
S1 S2 2.0102(19) . ?
S2 O2 1.445(4) . ?
S2 O1 1.452(4) . ?
S2 C10 1.760(6) . ?
S1' S2* 1.961(12) . ?
S1' S2' 2.014(2) . ?
S2' O1' 1.449(5) . ?
S2' O2' 1.473(5) . ?
S2' C10' 1.760(6) . ?
O2' S2* 1.283(12) . ?
N4 C5 1.482(7) . ?
N4 C9 1.487(7) . ?
N4 C7 1.494(6) . ?
N2 C6 1.478(7) . ?
N2 C2 1.483(7) . ?
N3 C3 1.473(7) . ?
N3 C8 1.474(7) . ?
N1 C1 1.475(7) . ?
N1 C4 1.481(7) . ?
N4' C5' 1.488(8) . ?
N4' C9' 1.494(7) . ?
N4' C7' 1.498(7) . ?
N2' C6' 1.474(7) . ?
N2' C2' 1.479(7) . ?
N3' C8' 1.470(8) . ?
N3' C3' 1.480(7) . ?
N1' C1' 1.477(8) . ?
N1' C4' 1.483(8) . ?
C7 C6 1.521(8) . ?
C9 C8 1.518(8) . ?
C5 C4 1.520(7) . ?
C7' C6' 1.522(8) . ?
C9' C8' 1.508(9) . ?
C5' C4' 1.520(9) . ?
S2* O1* 1.42(4) . ?
S2* C10* 1.69(6) . ?

loop_
_geom_hbond_atom_site_label_D
_geom_hbond_atom_site_label_H
_geom_hbond_atom_site_label_A
_geom_hbond_distance_DH
_geom_hbond_distance_HA
_geom_hbond_distance_DA
_geom_hbond_angle_DHA
_geom_hbond_site_symmetry_A
N1' H1' O2' 0.84(2) 2.44(5) 3.149(6) 142(6) .
N1 H1 O2 0.83(2) 2.30(4) 3.010(6) 143(6) .
N1 H1 O11 0.83(2) 2.63(6) 3.165(8) 123(6) .
N3' H3' O2' 0.83(2) 2.35(3) 3.144(6) 160(6) 3_667
N2' H2' O12 0.84(2) 2.60(5) 3.196(8) 130(6) 1_655
N2' H2' O9 0.84(2) 2.38(3) 3.199(7) 166(6) 1_655
N1' H1' O4 0.84(2) 2.49(5) 3.116(7) 132(6) 1_656
N2 H2 O5 0.83(2) 2.23(4) 2.971(6) 148(6) 1_655
N3 H3 O2 0.83(2) 2.24(3) 3.013(6) 155(6) 3_566
